data_2108651
loop_
_publ_author_name
'Fortes, A. D.'
'Ponsonby, J.'
'Kirichek, O.'
'Garc\'ia-Sakai, V.'

_publ_section_title
;
 On the crystal structures and phase transitions of hydrates in the binary
 dimethyl sulfoxide--water system
;
_journal_issue 5
_journal_name_full 'Acta Crystallographica Section B'
_journal_page_first
;
;
_journal_paper_doi 10.1107/S2052520620008999
_journal_volume 76
_journal_year 2020
_chemical_formula_moiety 'C2 D6 O S, 3(D2 O)'
_chemical_formula_sum 'C2 D12 O4 S'
_chemical_formula_weight 144.25
_chemical_melting_point 211
_chemical_name_common 'dimethyl sulfoxide trihydrate'
_chemical_name_systematic 'hexadeutero-dimethyl sulfoxide trideuterate'
_space_group_crystal_system monoclinic
_space_group_IT_number 14
_space_group_name_Hall '-P 2ybc'
_space_group_name_H-M_alt 'P 1 21/c 1'
_audit_creation_date 2020-04-28T15:03
_audit_creation_method 'from EXP file using GSAS2CIF'
_audit_update_record ' 2020-04-28T15:03  Initial CIF as created by GSAS2CIF'
_cell_angle_alpha 90.0
_cell_angle_beta 101.50300(20)
_cell_angle_gamma 90.0
_cell_formula_units_Z 4
_cell_length_a 10.266194(30)
_cell_length_b 7.011130(21)
_cell_length_c 10.068968(29)
_cell_measurement_temperature 195
_cell_volume 710.183(4)
_computing_data_collection 'HRPD DAE3, IBEX'
_computing_data_reduction 'Mantid (Arnold <i>et al</i>., 2014: Mantid, 2013)'
_computing_molecular_graphics 'Diamond (Putz & Brandenburg, 2006)'
_computing_publication_material 'publCIF (Westrip, 2010)'
_computing_structure_refinement GSAS
_computing_structure_solution 'FOX Free Objects for Crystallography'
_diffrn_ambient_pressure 10
_diffrn_ambient_temperature 195
_diffrn_measurement_device_type 'HRPD, High Resolution Neutron Powder Diffractometer'
_diffrn_radiation_probe neutron
_diffrn_radiation_type 'white beam'
_diffrn_radiation_wavelength 0.5-8.2
_diffrn_source 'spallation source'
_diffrn_source_type 'ISIS TS1 beamline HRPD'
_exptl_absorpt_correction_T_max 0.83333
_exptl_absorpt_correction_T_min 0.51486
_exptl_absorpt_process_details
;   GSAS Absorption/surface roughness correction: function number 1
 Linear absorption correction
Term =     0.12743    
Correction is refined.
;
_exptl_crystal_colour Colourless
_exptl_crystal_density_diffrn 1.3491
_exptl_crystal_density_method 'not measured'
_exptl_crystal_recrystallization_method 'Devitrification of LN2-quenched amorphous solid'
_pd_block_id 2020-04-28T15:03|DMSO_TRIHYDRATE|Fortes|HRPD
_pd_calc_method 'Rietveld Refinement'
_pd_char_colour colourless
_pd_char_particle_morphology 'fine powder'
_pd_instr_dist_spec/detc 965
_pd_instr_dist_src/spec 95000
_pd_instr_location
;
High Resolution Powder Diffractometer, ISIS neutron spallation source,
 Rutherford Appleton Laboratory, Oxfordshire, U.K.
;
_pd_meas_2theta_fixed 168.33
_pd_meas_number_of_points 4610
_pd_meas_scan_method tof
_pd_phase_name 'DMSO-d6 trideuterate'
_pd_prep_pressure 100
_pd_prep_temperature 80
_pd_proc_info_data_reduction 'Incident-beam normalisation and instrumental efficiency correction'
_pd_proc_info_datetime 2020-04-28T15:03:10
_pd_proc_info_excluded_regions
;
Between 39.884 and 40.088 ms to remove a small prompt-pulse artefact. Between
 102.815 and 103.309 ms to remove a small isolated vanadium peak due to the CCR
 tail.
;
_pd_proc_ls_background_function
;   GSAS Background function number 1 with 12 terms.
 Shifted Chebyshev function of 1st kind
      1:    4.23683     2:  -9.935880E-02 3:  -5.649680E-02 4:  -0.135816    
      5:  -0.203796     6:   7.670750E-02 7:  -5.766730E-02 8:   3.895410E-02
      9:  -5.290950E-0210:   2.903560E-0211:  -1.609620E-0212:  -2.338790E-02
;
_pd_proc_ls_peak_cutoff 0.00050
_pd_proc_ls_profile_function
;
 TOF Profile function number 3 with  21 terms
 Profile coefficients for exponential pseudovoigt
  convolution Von Dreele, 1990 (unpublished)
 (\a) = 0.2466, (\b~0~) = 0.026586, (\b~1~) = 0.007428,
 (\s~0~) = 0, (\s~1~) = 270.3, (\s~2~) = 3.8,
 (\g~0~) = 0, (\g~1~) = 0, (\g~2~) = 0,
 (\g~2s~) = 0, (\g~1e~) = 0, (\g~2e~) = 0,
 (\e~i~) = 0, (\e~a~) = 0, (\e~A~) = 0,
 (\g~11~) = 0.162, (\g~22~) = 0.260, (\g~33~) = 0.139,
 (\g~12~) = -0.075, (\g~13~) = -0.015, (\g~23~) = 0.012.
 Peak tails are ignored  where the intensity is below 0.0005 times the peak
   Aniso. broadening axis   0.0   0.0   1.0
;
_pd_proc_ls_prof_R_factor 0.0140
_pd_proc_ls_prof_wR_expected 0.0102
_pd_proc_ls_prof_wR_factor 0.0137
_pd_proc_number_of_points 4610
_pd_spec_mounting
;
Aluminium-framed slab can with vanadium windows, shielded with Gd foil
;
_pd_spec_mount_mode reflection
_pd_spec_size_axial 18
_pd_spec_size_equat 23
_pd_spec_size_thick 15
_refine_ls_goodness_of_fit_all 1.39
_refine_ls_matrix_type full
_refine_ls_number_parameters 221
_refine_ls_number_restraints 0
_refine_ls_R_Fsqd_factor 0.08240
_refine_ls_shift/su_max 0.02
_refine_ls_shift/su_mean 0.00
_reflns_d_resolution_high 0.722
_reflns_d_resolution_low 2.547
_reflns_limit_h_max 14
_reflns_limit_h_min 0
_reflns_limit_k_max 9
_reflns_limit_k_min 0
_reflns_limit_l_max 13
_reflns_limit_l_min -14
_reflns_number_total 1903
_cod_data_source_file bm5129sup1.cif
_cod_data_source_block DMSO_TRIHYDRATE
_cod_depositor_comments
;
The following automatic conversions were performed:

data item '_geom_angle_publ_flag' value 'N' was changed to 'n' in
accordance with the
/home/data/users/saulius/crontab/automatic-downloads/rss-feeds/IUCr/lib/dictionaries/cif_core.dic
dictionary named 'cif_core.dic' version 2.4.2 last updated on
2011-04-26 (18 times).

data item '_geom_bond_publ_flag' value 'N' was changed to 'n' in
accordance with the
/home/data/users/saulius/crontab/automatic-downloads/rss-feeds/IUCr/lib/dictionaries/cif_core.dic
dictionary named 'cif_core.dic' version 2.4.2 last updated on
2011-04-26 (72 times).

Automatic conversion script
Id: cif_fix_values 7556 2019-12-06 15:28:31Z antanas 
;
_cod_original_cell_volume 710.1830(30)
_cod_original_sg_symbol_H-M 'P 21/c'
_cod_database_code 2108651

loop_
_symmetry_equiv_pos_site_id
_symmetry_equiv_pos_as_xyz
1 +x,+y,+z
2 -x,+y+1/2,-z+1/2
-1 -x,-y,-z
-2 +x,-y+1/2,+z+1/2

loop_
_atom_site_aniso_label
_atom_site_aniso_U_11
_atom_site_aniso_U_12
_atom_site_aniso_U_13
_atom_site_aniso_U_22
_atom_site_aniso_U_23
_atom_site_aniso_U_33
O 0.0389(22) 0.0001(14) -0.0116(15) 0.0342(20) 0.0017(13) 0.0398(18)
S 0.0271(33) -0.0007(26) 0.0112(24) 0.0388(32) -0.0014(25) 0.0289(28)
C1 0.0440(24) -0.0093(16) 0.0085(16) 0.0365(21) -0.0028(16) 0.0448(20)
C2 0.0439(23) -0.0021(16) -0.0082(16) 0.0428(20) 0.0108(17) 0.0397(19)
D1 0.0719(28) -0.0071(20) 0.0222(20) 0.0487(21) 0.0095(22) 0.0879(25)
D2 0.0481(23) -0.0028(18) 0.0328(20) 0.0744(25) 0.0034(17) 0.0823(27)
D3 0.0827(33) -0.0351(24) 0.0048(20) 0.0892(29) -0.0176(22) 0.0577(24)
D4 0.0814(32) -0.0163(24) -0.0072(20) 0.0559(23) 0.0309(20) 0.0929(32)
D5 0.0657(30) 0.0402(22) 0.0043(21) 0.0768(28) 0.0186(20) 0.0797(25)
D6 0.1040(31) 0.0027(24) -0.0138(19) 0.0835(27) 0.0086(20) 0.0393(20)
Ow1 0.0566(26) -0.0063(22) -0.0061(17) 0.0521(28) 0.0052(21) 0.0279(21)
Dw1a 0.0426(22) -0.0013(16) 0.0098(18) 0.0538(22) 0.0020(17) 0.0713(23)
Dw1b 0.0467(24) -0.0040(19) 0.0070(15) 0.0670(28) 0.0050(18) 0.0367(20)
Ow2 0.0465(29) -0.0020(20) 0.0117(19) 0.0538(26) -0.0096(18) 0.0336(20)
Dw2a 0.0345(22) -0.0053(15) 0.0016(14) 0.0501(22) -0.0040(14) 0.0483(20)
Dw2b 0.0487(24) -0.0005(16) -0.0110(17) 0.0509(25) 0.0031(18) 0.0672(23)
Ow3 0.0333(25) 0.0099(18) -0.0030(18) 0.0385(23) -0.0103(18) 0.0547(24)
Dw3a 0.0414(23) -0.0060(16) 0.0022(15) 0.0453(21) -0.0013(15) 0.0455(19)
Dw3b 0.0460(22) -0.0145(17) -0.0025(15) 0.0516(22) -0.0004(15) 0.0398(18)

loop_
_atom_site_type_symbol
_atom_site_label
_atom_site_fract_x
_atom_site_fract_y
_atom_site_fract_z
_atom_site_occupancy
_atom_site_thermal_displace_type
_atom_site_U_iso_or_equiv
_atom_site_symmetry_multiplicity
O O 0.06469(33) 0.7153(4) 0.38671(29) 1.0 Uani 0.04034 4
S S 0.1129(6) 0.7978(8) 0.5271(5) 1.0 Uani 0.03084 4
C C1 0.2420(4) 0.9571(5) 0.51121(33) 1.0 Uani 0.04183 4
C C2 0.2134(4) 0.6137(5) 0.61975(33) 1.0 Uani 0.0444 4
D D1 0.1972(5) 1.0762(5) 0.4522(4) 1.0 Uani 0.06863 4
D D2 0.3129(4) 0.8866(6) 0.4602(4) 1.0 Uani 0.06554 4
D D3 0.2894(4) 1.0067(5) 0.61124(34) 1.0 Uani 0.0778 4
D D4 0.1474(5) 0.4990(6) 0.6315(4) 1.0 Uani 0.08012 4
D D5 0.2857(4) 0.5680(5) 0.5615(4) 1.0 Uani 0.07546 4
D D6 0.2615(4) 0.6692(6) 0.71781(33) 1.0 Uani 0.07949 4
O Ow1 0.4862(4) 0.6946(7) 0.3657(4) 1.0 Uani 0.04752 4
D Dw1a 0.52516(33) 0.7125(5) 0.4615(4) 1.0 Uani 0.05614 4
D Dw1b 0.45893(33) 0.5596(6) 0.36143(29) 1.0 Uani 0.0503 4
O Ow2 0.4069(5) 0.3146(6) 0.3522(4) 1.0 Uani 0.04413 4
D Dw2a 0.3105(4) 0.3176(4) 0.32599(29) 1.0 Uani 0.04522 4
D Dw2b 0.4397(4) 0.2630(5) 0.2735(4) 1.0 Uani 0.05872 4
O Ow3 0.1406(4) 0.3631(6) 0.2994(4) 1.0 Uani 0.04382 4
D Dw3a 0.11380(29) 0.4872(5) 0.32959(27) 1.0 Uani 0.04499 4
D Dw3b 0.06987(33) 0.3159(5) 0.23257(29) 1.0 Uani 0.04734 4

loop_
_atom_type_symbol
_atom_type_number_in_cell
_atom_type_scat_length_neutron
_atom_type_scat_source
O 16.0 0.5803 International_Tables_Vol_C
S 4.0 0.2847 International_Tables_Vol_C
C 8.0 0.6646 International_Tables_Vol_C
D 48.0 0.6671 International_Tables_Vol_C

loop_
_geom_angle_atom_site_label_1
_geom_angle_atom_site_label_2
_geom_angle_atom_site_label_3
_geom_angle
_geom_angle_site_symmetry_1
_geom_angle_site_symmetry_2
_geom_angle_site_symmetry_3
_geom_angle_publ_flag
O S C1 105.56(31) 1_555 . 1_555 n
O S C2 104.91(34) 1_555 . 1_555 n
C1 S C2 97.91(33) 1_555 . 1_555 n
S C1 D1 107.2(4) 1_555 . 1_555 n
S C1 D2 109.9(4) 1_555 . 1_555 n
S C1 D3 108.93(34) 1_555 . 1_555 n
D1 C1 D2 110.2(4) 1_555 . 1_555 n
D1 C1 D3 109.1(4) 1_555 . 1_555 n
D2 C1 D3 111.5(5) 1_555 . 1_555 n
S C2 D4 106.6(4) 1_555 . 1_555 n
S C2 D5 108.46(32) 1_555 . 1_555 n
S C2 D6 109.0(4) 1_555 . 1_555 n
D4 C2 D5 110.8(5) 1_555 . 1_555 n
D4 C2 D6 110.6(4) 1_555 . 1_555 n
D5 C2 D6 111.3(5) 1_555 . 1_555 n
Dw1a Ow1 Dw1b 102.9(5) 1_555 . 1_555 n
Dw2a Ow2 Dw2b 106.3(4) 1_555 . 1_555 n
Dw3a Ow3 Dw3b 108.0(5) 1_555 . 1_555 n

loop_
_geom_bond_atom_site_label_1
_geom_bond_atom_site_label_2
_geom_bond_distance
_geom_bond_site_symmetry_1
_geom_bond_site_symmetry_2
_geom_bond_publ_flag
O S 1.516(5) . 1_555 n
O Dw3a 1.805(5) . 1_555 n
O Dw3b 1.785(5) . 2_555 n
S O 1.516(5) . 1_555 n
S C1 1.765(6) . 1_555 n
S C2 1.794(6) . 1_555 n
S D1 2.321(7) . 1_555 n
S D2 2.369(7) . 1_555 n
S D3 2.353(6) . 1_555 n
S D4 2.339(7) . 1_555 n
S D5 2.370(7) . 1_555 n
S D6 2.379(6) . 1_555 n
C1 S 1.765(6) . 1_555 n
C1 D1 1.074(4) . 1_555 n
C1 D2 1.089(4) . 1_555 n
C1 D3 1.0846(35) . 1_555 n
C2 S 1.794(6) . 1_555 n
C2 D4 1.073(4) . 1_555 n
C2 D5 1.081(4) . 1_555 n
C2 D6 1.084(4) . 1_555 n
D1 S 2.321(7) . 1_555 n
D1 C1 1.074(4) . 1_555 n
D1 D2 1.773(5) . 1_555 n
D1 D3 1.758(6) . 1_555 n
D2 S 2.369(7) . 1_555 n
D2 C1 1.089(4) . 1_555 n
D2 D1 1.773(5) . 1_555 n
D2 D3 1.797(5) . 1_555 n
D3 S 2.353(6) . 1_555 n
D3 C1 1.0846(35) . 1_555 n
D3 D1 1.758(6) . 1_555 n
D3 D2 1.797(5) . 1_555 n
D4 S 2.339(7) . 1_555 n
D4 C2 1.073(4) . 1_555 n
D4 D5 1.773(6) . 1_555 n
D4 D6 1.774(6) . 1_555 n
D5 S 2.370(7) . 1_555 n
D5 C2 1.081(4) . 1_555 n
D5 D4 1.773(6) . 1_555 n
D5 D6 1.788(5) . 1_555 n
D6 S 2.379(6) . 1_555 n
D6 C2 1.084(4) . 1_555 n
D6 D4 1.774(6) . 1_555 n
D6 D5 1.788(5) . 1_555 n
Ow1 Dw1a 0.976(4) . 1_555 n
Ow1 Dw1b 0.986(4) . 1_555 n
Ow1 Dw2b 1.788(7) . 2_655 n
Dw1a Ow1 0.976(4) . 1_555 n
Dw1a Dw1b 1.534(5) . 1_555 n
Dw1a Ow2 1.876(6) . -1_666 n
Dw1b Ow1 0.986(4) . 1_555 n
Dw1b Dw1a 1.534(5) . 1_555 n
Dw1b Ow2 1.795(6) . 1_555 n
Ow2 Dw1a 1.876(6) . -1_666 n
Ow2 Dw1b 1.795(6) . 1_555 n
Ow2 Dw2a 0.972(4) . 1_555 n
Ow2 Dw2b 0.990(4) . 1_555 n
Dw2a Ow2 0.972(4) . 1_555 n
Dw2a Dw2b 1.570(5) . 1_555 n
Dw2a Ow3 1.741(6) . 1_555 n
Dw2b Ow1 1.788(7) . 2_645 n
Dw2b Ow2 0.990(4) . 1_555 n
Dw2b Dw2a 1.570(5) . 1_555 n
Ow3 Dw2a 1.741(6) . 1_555 n
Ow3 Dw3a 0.979(4) . 1_555 n
Ow3 Dw3b 0.946(4) . 1_555 n
Dw3a O 1.805(5) . 1_555 n
Dw3a Ow3 0.979(4) . 1_555 n
Dw3a Dw3b 1.557(4) . 1_555 n
Dw3b O 1.785(5) . 2_545 n
Dw3b Ow3 0.946(4) . 1_555 n
Dw3b Dw3a 1.557(4) . 1_555 n

loop_
_geom_hbond_atom_site_label_D
_geom_hbond_atom_site_label_H
_geom_hbond_atom_site_label_A
_geom_hbond_distance_DH
_geom_hbond_distance_HA
_geom_hbond_distance_DA
_geom_hbond_angle_DHA
_geom_hbond_site_symmetry_H
_geom_hbond_site_symmetry_A
_geom_hbond_publ_flag
Ow1 Dw1a Ow2 0.976(5) 1.876(5) 2.834(5) 166.6(4) . -1_666 y
Ow1 Dw1b Ow2 0.986(7) 1.796(7) 2.781(7) 179.2(5) . . y
Ow2 Dw2a Ow3 0.972(6) 1.741(6) 2.701(7) 168.6(5) . . y
Ow2 Dw2b Ow1 0.989(6) 1.788(6) 2.772(7) 172.6(5) . 2_645 y
Ow3 Dw3a O1 0.979(6) 1.805(5) 2.784(6) 179.5(4) . . y
Ow3 Dw3b O1 0.945(5) 1.786(5) 2.730(5) 176.5(4) . 2_545 y
C1 D1 Ow3 1.074(5) 2.529(6) 3.585(6) 167.5(4) . 1_565 y
C1 D2 Ow1 1.089(6) 2.561(7) 3.645(6) 173.0(4) . . y
C2 D4 O1 1.073(6) 2.622(6) 3.661(5) 162.9(4) . -1_566 y
